data_2207234
loop_
_publ_author_name
'Huo, Li-Hua'
'Gao, Shan'
'Ng, Seik Weng'

_publ_section_title Poly[bis[(pyridine-\k<i>N</i>)zinc(II)](<i>Zn</i>---<i>Zn</i>)-\m~4~-carboxylatophenoxyacetato]
_journal_coeditor_code HB6279
_journal_issue 11
_journal_name_full 'Acta Crystallographica Section E'
_journal_page_first m2254
_journal_page_last m2255
_journal_paper_doi 10.1107/S1600536805031788
_journal_volume 61
_journal_year 2005
_chemical_formula_iupac '[Zn2 (C9 H6 O5)2 (C5 H5 N)2]'
_chemical_formula_moiety 'C28 H22 N2 O10 Zn2'
_chemical_formula_sum 'C28 H22 N2 O10 Zn2'
_chemical_formula_weight 677.22
_chemical_name_systematic
;
Poly[bis[(pyridine-\kN)zinc(II)](Zn---Zn)-\m~4~-carboxylatophenoxyacetato]
;
_space_group_IT_number 14
_symmetry_cell_setting monoclinic
_symmetry_space_group_name_Hall '-P 2ybc'
_symmetry_space_group_name_H-M 'P 1 21/c 1'
_atom_sites_solution_hydrogens geom
_atom_sites_solution_primary direct
_atom_sites_solution_secondary difmap
_audit_creation_method SHELXL-97
_cell_angle_alpha 90.00
_cell_angle_beta 109.58(3)
_cell_angle_gamma 90.00
_cell_formula_units_Z 2
_cell_length_a 9.354(2)
_cell_length_b 14.876(3)
_cell_length_c 10.231(2)
_cell_measurement_reflns_used 12595
_cell_measurement_temperature 295(2)
_cell_measurement_theta_max 27.5
_cell_measurement_theta_min 3.5
_cell_volume 1341.3(5)
_computing_cell_refinement RAPID-AUTO
_computing_data_collection 'RAPID-AUTO (Rigaku, 1998)'
_computing_data_reduction 'CrystalStructure (Rigaku/MSC, 2002)'
_computing_molecular_graphics 'ORTEPII (Johnson, 1976)'
_computing_publication_material SHELXL97
_computing_structure_refinement 'SHELXL97 (Sheldrick, 1997)'
_computing_structure_solution 'SHELXS97 (Sheldrick, 1997)'
_diffrn_ambient_temperature 295(3)
_diffrn_detector_area_resol_mean 10
_diffrn_measured_fraction_theta_full 1.00
_diffrn_measured_fraction_theta_max 1.00
_diffrn_measurement_device_type 'Rigaku RAXIS-RAPID'
_diffrn_measurement_method '\w scan'
_diffrn_radiation_monochromator graphite
_diffrn_radiation_source 'fine-focus sealed tube'
_diffrn_radiation_type MoK\a
_diffrn_radiation_wavelength 0.71073
_diffrn_reflns_av_R_equivalents 0.026
_diffrn_reflns_av_sigmaI/netI 0.019
_diffrn_reflns_limit_h_max 12
_diffrn_reflns_limit_h_min -12
_diffrn_reflns_limit_k_max 19
_diffrn_reflns_limit_k_min -19
_diffrn_reflns_limit_l_max 13
_diffrn_reflns_limit_l_min -12
_diffrn_reflns_number 12817
_diffrn_reflns_theta_full 27.5
_diffrn_reflns_theta_max 27.5
_diffrn_reflns_theta_min 3.5
_diffrn_standards_decay_% 0
_diffrn_standards_interval_count 0
_diffrn_standards_interval_time 0
_diffrn_standards_number 0
_exptl_absorpt_coefficient_mu 1.852
_exptl_absorpt_correction_T_max 0.756
_exptl_absorpt_correction_T_min 0.459
_exptl_absorpt_correction_type multi-scan
_exptl_absorpt_process_details '(ABSCOR; Higashi, 1995)'
_exptl_crystal_colour Colorless
_exptl_crystal_density_diffrn 1.677
_exptl_crystal_density_method 'not measured'
_exptl_crystal_description Block
_exptl_crystal_F_000 688
_exptl_crystal_size_max 0.34
_exptl_crystal_size_mid 0.25
_exptl_crystal_size_min 0.16
_refine_diff_density_max 0.64
_refine_diff_density_min -0.26
_refine_ls_extinction_method none
_refine_ls_goodness_of_fit_ref 1.04
_refine_ls_hydrogen_treatment constr
_refine_ls_matrix_type full
_refine_ls_number_parameters 190
_refine_ls_number_reflns 3069
_refine_ls_number_restraints 0
_refine_ls_restrained_S_all 1.04
_refine_ls_R_factor_all 0.043
_refine_ls_R_factor_gt 0.032
_refine_ls_shift/su_max 0.001
_refine_ls_shift/su_mean 0.000
_refine_ls_structure_factor_coef Fsqd
_refine_ls_weighting_details 'calc w = 1/[\s^2^(Fo^2^)+(0.0461P)^2^+0.5185P] where P = (Fo^2^+2Fc^2^)/3'
_refine_ls_weighting_scheme calc
_refine_ls_wR_factor_gt 0.075
_refine_ls_wR_factor_ref 0.080
_reflns_number_gt 2553
_reflns_number_total 3069
_reflns_threshold_expression I>2\s(I)
_cod_data_source_file hb6279.cif
_cod_data_source_block I
_cod_original_sg_symbol_H-M 'P 21/c'
_cod_database_code 2207234
_cod_database_fobs_code 2207234

loop_
_symmetry_equiv_pos_as_xyz
'x, y, z'
'-x, y+1/2, -z+1/2'
'-x, -y, -z'
'x, -y-1/2, z-1/2'

loop_
_atom_site_label
_atom_site_fract_x
_atom_site_fract_y
_atom_site_fract_z
_atom_site_U_iso_or_equiv
_atom_site_adp_type
_atom_site_calc_flag
_atom_site_refinement_flags
_atom_site_occupancy
_atom_site_type_symbol
Zn1 0.38247(3) 0.47092(2) 0.36770(2) 0.03000(10) Uani d . 1 Zn
O1 0.5176(2) 0.36370(10) 0.4570(2) 0.0425(4) Uani d . 1 O
O2 0.6949(2) 0.40190(10) 0.6569(2) 0.0441(4) Uani d . 1 O
O3 0.7574(2) -0.02370(10) 0.6673(2) 0.0402(4) Uani d . 1 O
O4 0.7504(2) -0.05450(10) 1.0117(2) 0.0440(4) Uani d . 1 O
O5 0.5660(2) -0.01750(10) 0.8144(2) 0.0411(4) Uani d . 1 O
N1 0.2647(2) 0.40230(10) 0.1931(2) 0.0312(4) Uani d . 1 N
C1 0.1163(3) 0.4094(2) 0.1328(3) 0.0640(10) Uani d . 1 C
C2 0.0357(3) 0.3568(3) 0.0228(4) 0.099(2) Uani d . 1 C
C3 0.1128(3) 0.2933(2) -0.0271(3) 0.0670(10) Uani d . 1 C
C4 0.2647(3) 0.2868(2) 0.0319(3) 0.0440(10) Uani d . 1 C
C5 0.3372(3) 0.3426(2) 0.1411(2) 0.0390(10) Uani d . 1 C
C6 0.6247(3) 0.34540(10) 0.5662(2) 0.0340(10) Uani d . 1 C
C7 0.6682(2) 0.24840(10) 0.5919(2) 0.0290(10) Uani d . 1 C
C8 0.6153(3) 0.18410(10) 0.4878(2) 0.0330(10) Uani d . 1 C
C9 0.6477(3) 0.0939(2) 0.5160(2) 0.0340(10) Uani d . 1 C
C10 0.7326(2) 0.06700(10) 0.6493(2) 0.0310(10) Uani d . 1 C
C11 0.7869(3) 0.1301(2) 0.7542(2) 0.0360(10) Uani d . 1 C
C12 0.7544(2) 0.22050(10) 0.7240(2) 0.0340(10) Uani d . 1 C
C13 0.8096(3) -0.0568(2) 0.8055(3) 0.0420(10) Uani d . 1 C
C14 0.6975(3) -0.04090(10) 0.8832(2) 0.0340(10) Uani d . 1 C
H1 0.0643 0.4518 0.1664 0.077 Uiso calc R 1 H
H2 -0.0688 0.3636 -0.0175 0.119 Uiso calc R 1 H
H3 0.0605 0.2558 -0.1002 0.080 Uiso calc R 1 H
H4 0.3193 0.2454 -0.0007 0.053 Uiso calc R 1 H
H5 0.4421 0.3384 0.1806 0.047 Uiso calc R 1 H
H8 0.5577 0.2019 0.3986 0.039 Uiso calc R 1 H
H9 0.6126 0.0514 0.4458 0.040 Uiso calc R 1 H
H11 0.8442 0.1122 0.8435 0.043 Uiso calc R 1 H
H12 0.7913 0.2630 0.7938 0.041 Uiso calc R 1 H
H13a 0.9051 -0.0278 0.8560 0.050 Uiso calc R 1 H
H13b 0.8285 -0.1208 0.8036 0.050 Uiso calc R 1 H

loop_
_atom_site_aniso_label
_atom_site_aniso_U_11
_atom_site_aniso_U_22
_atom_site_aniso_U_33
_atom_site_aniso_U_12
_atom_site_aniso_U_13
_atom_site_aniso_U_23
Zn1 0.0351(2) 0.02480(10) 0.02670(10) -0.00110(10) 0.00590(10) -0.00240(10)
O1 0.0500(10) 0.0340(10) 0.0400(10) 0.0100(10) 0.0100(10) 0.0080(10)
O2 0.0440(10) 0.0260(10) 0.0570(10) 0.0020(10) 0.0090(10) -0.0030(10)
O3 0.0620(10) 0.0270(10) 0.0380(10) 0.0110(10) 0.0260(10) 0.0050(10)
O4 0.0530(10) 0.0470(10) 0.0360(10) 0.0050(10) 0.0190(10) 0.0050(10)
O5 0.0440(10) 0.0410(10) 0.0420(10) 0.0060(10) 0.0190(10) 0.0010(10)
N1 0.0310(10) 0.0300(10) 0.0320(10) -0.0020(10) 0.0110(10) -0.0050(10)
C1 0.0320(10) 0.085(2) 0.073(2) 0.0020(10) 0.0140(10) -0.043(2)
C2 0.0250(10) 0.151(4) 0.109(3) -0.010(2) 0.007(2) -0.085(3)
C3 0.044(2) 0.084(2) 0.072(2) -0.022(2) 0.020(2) -0.0505(18)
C4 0.0450(10) 0.0390(10) 0.0490(10) -0.0020(10) 0.0180(10) -0.0140(10)
C5 0.0320(10) 0.0420(10) 0.0390(10) 0.0020(10) 0.0070(10) -0.0090(10)
C6 0.0350(10) 0.0280(10) 0.0420(10) 0.0020(10) 0.0180(10) 0.0050(10)
C7 0.0290(10) 0.0260(10) 0.0340(10) 0.0000(10) 0.0110(10) 0.0020(10)
C8 0.0360(10) 0.0350(10) 0.0260(10) 0.0010(10) 0.0100(10) 0.0030(10)
C9 0.0430(10) 0.0310(10) 0.0300(10) -0.0010(10) 0.0160(10) -0.0040(10)
C10 0.0360(10) 0.0270(10) 0.0350(10) 0.0040(10) 0.0180(10) 0.0030(10)
C11 0.0390(10) 0.0360(10) 0.0290(10) 0.0040(10) 0.0060(10) 0.0030(10)
C12 0.0340(10) 0.0310(10) 0.0340(10) -0.0020(10) 0.0060(10) -0.0060(10)
C13 0.056(2) 0.0320(10) 0.0430(10) 0.0160(10) 0.0250(10) 0.0110(10)
C14 0.0460(10) 0.0230(10) 0.0360(10) 0.0020(10) 0.0190(10) 0.0020(10)

loop_
_atom_type_symbol
_atom_type_description
_atom_type_scat_dispersion_real
_atom_type_scat_dispersion_imag
_atom_type_scat_source
C C 0.0033 0.0016 'International Tables Vol C Tables 4.2.6.8 and 6.1.1.4'
H H 0.0000 0.0000 'International Tables Vol C Tables 4.2.6.8 and 6.1.1.4'
N N 0.0061 0.0033 'International Tables Vol C Tables 4.2.6.8 and 6.1.1.4'
O O 0.0106 0.0060 'International Tables Vol C Tables 4.2.6.8 and 6.1.1.4'
Zn Zn 0.2839 1.4301 'International Tables Vol C Tables 4.2.6.8 and 6.1.1.4'

loop_
_geom_angle_atom_site_label_1
_geom_angle_atom_site_label_2
_geom_angle_atom_site_label_3
_geom_angle_site_symmetry_1
_geom_angle_site_symmetry_3
_geom_angle
_geom_angle_publ_flag
O1 Zn1 O2 . 3_666 158.45(7) yes
O1 Zn1 O4 . 2_656 89.76(7) yes
O1 Zn1 O5 . 4_565 86.35(7) yes
O1 Zn1 N1 . . 94.17(7) yes
O2 Zn1 O4 3_666 2_656 89.07(7) yes
O2 Zn1 O5 3_666 4_565 87.03(7) yes
O2 Zn1 N1 3_666 . 107.22(8) yes
O4 Zn1 O5 2_656 4_565 158.88(7) yes
O4 Zn1 N1 2_656 . 100.16(7) yes
O5 Zn1 N1 4_565 . 100.82(7) yes
O2 Zn1 Zn1 3_666 3_666 88.03(5) no
N1 Zn1 Zn1 . 3_666 163.74(5) no
O1 Zn1 Zn1 . 3_666 70.42(5) no
O4 Zn1 Zn1 2_656 3_666 85.36(5) no
O5 Zn1 Zn1 4_565 3_666 73.77(5) no
C6 O1 Zn1 . . 138.9(2) no
C6 O2 Zn1 . 3_666 117.3(2) no
C10 O3 C13 . . 117.4(2) no
C14 O4 Zn1 . 2_646 119.4(2) no
C14 O5 Zn1 . 4_566 133.5(2) no
C1 N1 C5 . . 117.5(2) no
C1 N1 Zn1 . . 123.1(2) no
C5 N1 Zn1 . . 119.2(2) no
N1 C1 C2 . . 122.8(3) no
C1 C2 C3 . . 118.7(3) no
C4 C3 C2 . . 119.0(2) no
C3 C4 C5 . . 118.6(2) no
N1 C5 C4 . . 123.3(2) no
O1 C6 O2 . . 125.0(2) no
O1 C6 C7 . . 117.0(2) no
O2 C6 C7 . . 117.9(2) no
C12 C7 C8 . . 118.7(2) no
C12 C7 C6 . . 119.7(2) no
C8 C7 C6 . . 121.4(2) no
C9 C8 C7 . . 120.6(2) no
C10 C9 C8 . . 119.8(2) no
O3 C10 C9 . . 115.5(2) no
O3 C10 C11 . . 124.1(2) no
C9 C10 C11 . . 120.4(2) no
C10 C11 C12 . . 119.1(2) no
C7 C12 C11 . . 121.3(2) no
O3 C13 C14 . . 113.4(2) no
O5 C14 O4 . . 127.3(2) no
O5 C14 C13 . . 117.9(2) no
O4 C14 C13 . . 114.8(2) no
N1 C1 H1 . . 118.6 no
C2 C1 H1 . . 118.6 no
C1 C2 H2 . . 120.6 no
C3 C2 H2 . . 120.6 no
C4 C3 H3 . . 120.5 no
C2 C3 H3 . . 120.5 no
C3 C4 H4 . . 120.7 no
C5 C4 H4 . . 120.7 no
N1 C5 H5 . . 118.3 no
C4 C5 H5 . . 118.3 no
C9 C8 H8 . . 119.7 no
C7 C8 H8 . . 119.7 no
C10 C9 H9 . . 120.1 no
C8 C9 H9 . . 120.1 no
C10 C11 H11 . . 120.5 no
C12 C11 H11 . . 120.5 no
C7 C12 H12 . . 119.3 no
C11 C12 H12 . . 119.3 no
O3 C13 H13a . . 108.9 no
C14 C13 H13a . . 108.9 no
O3 C13 H13b . . 108.9 no
C14 C13 H13b . . 108.9 no
H13a C13 H13b . . 107.7 no

loop_
_geom_bond_atom_site_label_1
_geom_bond_atom_site_label_2
_geom_bond_site_symmetry_2
_geom_bond_distance
_geom_bond_publ_flag
Zn1 O1 . 2.051(2) yes
Zn1 O2 3_666 2.011(2) yes
Zn1 O4 2_656 2.059(2) yes
Zn1 O5 4_565 2.087(2) yes
Zn1 N1 . 2.032(2) yes
Zn1 Zn1 3_666 2.9870(10) yes
O1 C6 . 1.255(3) no
O2 C6 . 1.261(3) no
O3 C10 . 1.371(2) no
O3 C13 . 1.421(3) no
O4 C14 . 1.256(3) no
O5 C14 . 1.244(3) no
N1 C1 . 1.321(3) no
N1 C5 . 1.332(3) no
C1 C2 . 1.370(4) no
C2 C3 . 1.386(4) no
C3 C4 . 1.348(4) no
C4 C5 . 1.374(3) no
C6 C7 . 1.498(3) no
C7 C12 . 1.385(3) no
C7 C8 . 1.394(3) no
C8 C9 . 1.385(3) no
C9 C10 . 1.387(3) no
C10 C11 . 1.388(3) no
C11 C12 . 1.390(3) no
C13 C14 . 1.532(3) no
C1 H1 . 0.93 no
C2 H2 . 0.93 no
C3 H3 . 0.93 no
C4 H4 . 0.93 no
C5 H5 . 0.93 no
C8 H8 . 0.93 no
C9 H9 . 0.93 no
C11 H11 . 0.93 no
C12 H12 . 0.93 no
C13 H13a . 0.97 no
C13 H13b . 0.97 no

loop_
_geom_torsion_atom_site_label_1
_geom_torsion_atom_site_label_2
_geom_torsion_atom_site_label_3
_geom_torsion_atom_site_label_4
_geom_torsion_site_symmetry_1
_geom_torsion
_geom_torsion_publ_flag
O2 Zn1 O1 C6 3_666 6.3(4) no
N1 Zn1 O1 C6 . 179.3(2) no
O4 Zn1 O1 C6 2_656 -80.5(2) no
O5 Zn1 O1 C6 4_565 78.7(2) no
Zn1 Zn1 O1 C6 3_666 4.6(2) no
O2 Zn1 N1 C1 3_666 -44.3(3) no
O1 Zn1 N1 C1 . 138.3(2) no
O4 Zn1 N1 C1 2_656 47.8(2) no
O5 Zn1 N1 C1 4_565 -134.6(2) no
Zn1 Zn1 N1 C1 3_666 156.6(2) no
O2 Zn1 N1 C5 3_666 140.5(2) no
O1 Zn1 N1 C5 . -36.8(2) no
O4 Zn1 N1 C5 2_656 -127.3(2) no
O5 Zn1 N1 C5 4_565 50.3(2) no
Zn1 Zn1 N1 C5 3_666 -18.6(3) no
C5 N1 C1 C2 . 1.5(5) no
Zn1 N1 C1 C2 . -173.7(3) no
N1 C1 C2 C3 . 0.3(7) no
C1 C2 C3 C4 . -1.6(6) no
C2 C3 C4 C5 . 1.0(5) no
C1 N1 C5 C4 . -2.1(4) no
Zn1 N1 C5 C4 . 173.3(2) no
C3 C4 C5 N1 . 0.8(4) no
Zn1 O1 C6 O2 . -8.1(4) no
Zn1 O1 C6 C7 . 169.9(2) no
Zn1 O2 C6 O1 3_666 5.5(3) no
Zn1 O2 C6 C7 3_666 -172.50(10) no
O1 C6 C7 C12 . -162.6(2) no
O2 C6 C7 C12 . 15.5(3) no
O1 C6 C7 C8 . 13.0(3) no
O2 C6 C7 C8 . -168.9(2) no
C12 C7 C8 C9 . 0.3(3) no
C6 C7 C8 C9 . -175.3(2) no
C7 C8 C9 C10 . 0.5(3) no
C13 O3 C10 C9 . -164.7(2) no
C13 O3 C10 C11 . 15.5(3) no
C8 C9 C10 O3 . 179.4(2) no
C8 C9 C10 C11 . -0.8(3) no
O3 C10 C11 C12 . -179.9(2) no
C9 C10 C11 C12 . 0.3(3) no
C8 C7 C12 C11 . -0.8(3) no
C6 C7 C12 C11 . 174.9(2) no
C10 C11 C12 C7 . 0.5(3) no
C10 O3 C13 C14 . 62.2(3) no
Zn1 O5 C14 O4 4_566 10.9(4) no
Zn1 O5 C14 C13 4_566 -170.1(2) no
Zn1 O4 C14 O5 2_646 -4.5(3) no
Zn1 O4 C14 C13 2_646 176.50(10) no
O3 C13 C14 O5 . 13.0(3) no
O3 C13 C14 O4 . -167.9(2) no
